data_4063573
loop_
_publ_author_name
'Sazama, Graham T.'
'Betley, Theodore A.'

_publ_section_title
;
 Reductive Coupling of CO Templated by Iron Bound to the
 Tris(pyrrolide)ethane Scaffold
;
_journal_issue 16
_journal_name_full Organometallics
_journal_page_first 4315
_journal_paper_doi 10.1021/om2003859
_journal_volume 30
_journal_year 2011
_chemical_formula_sum 'C55 H56 Fe Li N3 O5'
_chemical_formula_weight 901.82
_chemical_name_common '[(dpme)Fe(COCOC4H2NMes)]2Li[Li(THF)2]'
_chemical_name_systematic
; 
 ? 
;
_space_group_IT_number 15
_symmetry_space_group_name_Hall '-C 2yc'
_symmetry_space_group_name_H-M 'C 1 2/c 1'
_atom_sites_solution_hydrogens geom
_atom_sites_solution_primary direct
_atom_sites_solution_secondary difmap
_audit_creation_method SHELXL-97
_cell_angle_alpha 90.00
_cell_angle_beta 90.582(3)
_cell_angle_gamma 90.00
_cell_formula_units_Z 8
_cell_length_a 25.163(4)
_cell_length_b 10.6991(16)
_cell_length_c 34.829(5)
_cell_measurement_temperature 103(2)
_cell_volume 9376(2)
_computing_structure_refinement 'SHELXL-97 (Sheldrick, 2008)'
_computing_structure_solution 'SHELXS-97 (Sheldrick, 2008)'
_diffrn_ambient_temperature 103(2)
_diffrn_measured_fraction_theta_full 0.996
_diffrn_measured_fraction_theta_max 0.996
_diffrn_radiation_monochromator graphite
_diffrn_radiation_source 'fine-focus sealed tube'
_diffrn_radiation_type MoK\a
_diffrn_radiation_wavelength 0.71073
_diffrn_reflns_av_R_equivalents 0.0662
_diffrn_reflns_av_sigmaI/netI 0.0760
_diffrn_reflns_limit_h_max 33
_diffrn_reflns_limit_h_min -33
_diffrn_reflns_limit_k_max 14
_diffrn_reflns_limit_k_min -10
_diffrn_reflns_limit_l_max 46
_diffrn_reflns_limit_l_min -46
_diffrn_reflns_number 37888
_diffrn_reflns_theta_full 28.33
_diffrn_reflns_theta_max 28.33
_diffrn_reflns_theta_min 1.62
_exptl_absorpt_coefficient_mu 0.374
_exptl_absorpt_correction_T_max 0.9671
_exptl_absorpt_correction_T_min 0.8803
_exptl_absorpt_correction_type multi-scan
_exptl_absorpt_process_details 'SADABS (Bruker AXS, 2004)'
_exptl_crystal_density_diffrn 1.278
_exptl_crystal_density_meas ?
_exptl_crystal_density_method 'not measured'
_exptl_crystal_F_000 3808
_exptl_crystal_size_max 0.35
_exptl_crystal_size_mid 0.29
_exptl_crystal_size_min 0.09
_refine_diff_density_max 0.577
_refine_diff_density_min -0.512
_refine_diff_density_rms 0.078
_refine_ls_extinction_method none
_refine_ls_goodness_of_fit_ref 1.035
_refine_ls_hydrogen_treatment constr
_refine_ls_matrix_type full
_refine_ls_number_parameters 625
_refine_ls_number_reflns 11652
_refine_ls_number_restraints 106
_refine_ls_restrained_S_all 1.032
_refine_ls_R_factor_all 0.0922
_refine_ls_R_factor_gt 0.0566
_refine_ls_shift/su_max 0.003
_refine_ls_shift/su_mean 0.000
_refine_ls_structure_factor_coef Fsqd
_refine_ls_weighting_details 'calc w=1/[\s^2^(Fo^2^)+(0.0461P)^2^+12.5178P] where P=(Fo^2^+2Fc^2^)/3'
_refine_ls_weighting_scheme calc
_refine_ls_wR_factor_gt 0.1159
_refine_ls_wR_factor_ref 0.1343
_reflns_number_gt 8129
_reflns_number_total 11652
_reflns_threshold_expression >2sigma(I)
_cod_data_source_file om2003859_si_002.cif
_cod_data_source_block gts021
_cod_depositor_comments
;
The following automatic conversions were performed:

'_exptl_crystal_density_meas' value 'not measured' was changed to '?'
- the value is perceived as not measured.

Automatic conversion script
Id: cif_fix_values 3008 2015-01-20 13:52:24Z robertas 
;
_cod_original_sg_symbol_H-M C2/c
_cod_database_code 4063573

loop_
_symmetry_equiv_pos_as_xyz
'x, y, z'
'-x, y, -z+1/2'
'x+1/2, y+1/2, z'
'-x+1/2, y+1/2, -z+1/2'
'-x, -y, -z'
'x, -y, z-1/2'
'-x+1/2, -y+1/2, -z'
'x+1/2, -y+1/2, z-1/2'

loop_
_atom_site_label
_atom_site_type_symbol
_atom_site_fract_x
_atom_site_fract_y
_atom_site_fract_z
_atom_site_U_iso_or_equiv
_atom_site_adp_type
_atom_site_occupancy
_atom_site_symmetry_multiplicity
_atom_site_calc_flag
_atom_site_refinement_flags
_atom_site_disorder_assembly
_atom_site_disorder_group
Fe1 Fe 0.620992(12) 0.77777(3) 0.650670(9) 0.01412(9) Uani 1 1 d . . .
O1 O 0.58209(7) 0.52237(16) 0.65712(5) 0.0232(4) Uani 1 1 d . . .
O2 O 0.52045(7) 0.86808(17) 0.61895(5) 0.0277(4) Uani 1 1 d . . .
O3 O 0.54361(6) 0.73123(15) 0.71012(4) 0.0174(3) Uani 1 1 d . . .
O4 O 0.55166(6) 0.95701(15) 0.74162(5) 0.0204(4) Uani 1 1 d . . .
O5 O 0.52191(8) 1.18010(19) 0.79392(6) 0.0382(5) Uani 1 1 d . . .
N1 N 0.69193(7) 0.74105(17) 0.67634(5) 0.0160(4) Uani 1 1 d . . .
N2 N 0.65743(7) 0.75212(17) 0.59784(5) 0.0159(4) Uani 1 1 d . . .
N3 N 0.63858(7) 0.96775(17) 0.66030(5) 0.0159(4) Uani 1 1 d . . .
C1 C 0.80702(9) 0.7877(3) 0.60644(7) 0.0251(6) Uani 1 1 d . . .
H1B H 0.8233 0.7045 0.6063 0.038 Uiso 1 1 calc R . .
H1C H 0.8265 0.8418 0.6244 0.038 Uiso 1 1 calc R . .
H1A H 0.8083 0.8235 0.5806 0.038 Uiso 1 1 calc R . .
C1A C 0.5435(4) 1.0979(8) 0.8281(3) 0.0407(9) Uani 0.496(5) 1 d PU A 1
H1AA H 0.5185 1.0306 0.8352 0.049 Uiso 0.496(5) 1 calc PR A 1
H1AB H 0.5790 1.0622 0.8229 0.049 Uiso 0.496(5) 1 calc PR A 1
C2A C 0.5455(3) 1.1998(7) 0.8570(2) 0.0423(8) Uani 0.496(5) 1 d PU A 1
H2AA H 0.5764 1.2553 0.8529 0.051 Uiso 0.496(5) 1 calc PR A 1
H2AB H 0.5469 1.1662 0.8835 0.051 Uiso 0.496(5) 1 calc PR A 1
C3A C 0.4930(3) 1.2678(6) 0.84891(18) 0.0412(7) Uani 0.496(5) 1 d PU A 1
H3AA H 0.4619 1.2139 0.8540 0.049 Uiso 0.496(5) 1 calc PR A 1
H3AB H 0.4901 1.3461 0.8639 0.049 Uiso 0.496(5) 1 calc PR A 1
C4A C 0.49898(13) 1.2912(3) 0.80971(9) 0.0405(5) Uani 0.496(5) 1 d PU A 1
H4AB H 0.5226 1.3638 0.8056 0.049 Uiso 0.496(5) 1 calc PR A 1
H4AA H 0.4641 1.3088 0.7975 0.049 Uiso 0.496(5) 1 calc PR A 1
C1B C 0.5513(4) 1.1205(9) 0.8214(3) 0.0417(9) Uani 0.504(5) 1 d PU A 2
H1BB H 0.5894 1.1398 0.8181 0.050 Uiso 0.504(5) 1 calc PR A 2
H1BA H 0.5465 1.0290 0.8190 0.050 Uiso 0.504(5) 1 calc PR A 2
C2B C 0.5317(3) 1.1675(7) 0.8645(2) 0.0418(8) Uani 0.504(5) 1 d PU A 2
H2BA H 0.4958 1.1378 0.8715 0.050 Uiso 0.504(5) 1 calc PR A 2
H2BB H 0.5577 1.1496 0.8853 0.050 Uiso 0.504(5) 1 calc PR A 2
C3B C 0.5329(3) 1.3050(6) 0.85019(18) 0.0411(7) Uani 0.504(5) 1 d PU A 2
H3BA H 0.5696 1.3342 0.8457 0.049 Uiso 0.504(5) 1 calc PR A 2
H3BB H 0.5152 1.3623 0.8684 0.049 Uiso 0.504(5) 1 calc PR A 2
C4B C 0.49898(13) 1.2912(3) 0.80971(9) 0.0405(5) Uani 0.504(5) 1 d PU A 2
H4BA H 0.4605 1.2806 0.8144 0.049 Uiso 0.504(5) 1 calc PR A 2
H4BB H 0.5044 1.3642 0.7927 0.049 Uiso 0.504(5) 1 calc PR A 2
C2 C 0.74987(9) 0.7771(2) 0.61883(7) 0.0187(5) Uani 1 1 d . . .
C3 C 0.74115(9) 0.7546(2) 0.65817(7) 0.0179(5) Uani 1 1 d . . .
C4 C 0.78228(9) 0.7354(2) 0.68585(7) 0.0223(5) Uani 1 1 d . . .
H4 H 0.8194 0.7393 0.6813 0.027 Uiso 1 1 calc R . .
C5 C 0.75868(9) 0.7104(2) 0.72015(7) 0.0207(5) Uani 1 1 d . . .
H5 H 0.7762 0.6932 0.7439 0.025 Uiso 1 1 calc R . .
C6 C 0.70322(9) 0.7152(2) 0.71357(7) 0.0177(5) Uani 1 1 d . . .
C7 C 0.66354(9) 0.6920(2) 0.74370(6) 0.0161(5) Uani 1 1 d . . .
C8 C 0.64212(9) 0.5719(2) 0.74835(7) 0.0187(5) Uani 1 1 d . . .
C9 C 0.66047(10) 0.4629(2) 0.72438(7) 0.0238(5) Uani 1 1 d . . .
H9C H 0.6859 0.4127 0.7392 0.036 Uiso 1 1 calc R . .
H9B H 0.6776 0.4942 0.7011 0.036 Uiso 1 1 calc R . .
H9A H 0.6298 0.4112 0.7172 0.036 Uiso 1 1 calc R . .
C10 C 0.60633(9) 0.5510(2) 0.77772(7) 0.0217(5) Uani 1 1 d . . .
H10 H 0.5915 0.4699 0.7805 0.026 Uiso 1 1 calc R . .
C11 C 0.59139(9) 0.6445(2) 0.80319(7) 0.0223(5) Uani 1 1 d . . .
C12 C 0.55526(10) 0.6176(3) 0.83611(7) 0.0313(6) Uani 1 1 d . . .
H12A H 0.5224 0.5791 0.8264 0.047 Uiso 1 1 calc R . .
H12B H 0.5467 0.6958 0.8493 0.047 Uiso 1 1 calc R . .
H12C H 0.5730 0.5604 0.8541 0.047 Uiso 1 1 calc R . .
C13 C 0.61407(9) 0.7617(2) 0.79859(7) 0.0225(5) Uani 1 1 d . . .
H13 H 0.6040 0.8272 0.8155 0.027 Uiso 1 1 calc R . .
C14 C 0.65108(9) 0.7866(2) 0.77003(7) 0.0196(5) Uani 1 1 d . . .
C15 C 0.67919(10) 0.9113(2) 0.76966(8) 0.0258(6) Uani 1 1 d . . .
H15C H 0.7100 0.9082 0.7871 0.039 Uiso 1 1 calc R . .
H15B H 0.6547 0.9768 0.7781 0.039 Uiso 1 1 calc R . .
H15A H 0.6911 0.9296 0.7436 0.039 Uiso 1 1 calc R . .
C16 C 0.71050(9) 0.7778(2) 0.59028(7) 0.0182(5) Uani 1 1 d . . .
C17 C 0.71846(10) 0.7750(2) 0.55002(7) 0.0218(5) Uani 1 1 d . . .
H17 H 0.7505 0.7937 0.5370 0.026 Uiso 1 1 calc R . .
C18 C 0.67100(10) 0.7402(2) 0.53351(7) 0.0227(5) Uani 1 1 d . . .
H18 H 0.6640 0.7289 0.5069 0.027 Uiso 1 1 calc R . .
C19 C 0.63458(9) 0.7242(2) 0.56361(7) 0.0186(5) Uani 1 1 d . . .
C20 C 0.58288(9) 0.6565(2) 0.55942(6) 0.0195(5) Uani 1 1 d . . .
C21 C 0.53660(10) 0.7100(2) 0.54347(7) 0.0231(5) Uani 1 1 d . . .
C22 C 0.53631(11) 0.8424(3) 0.52844(8) 0.0306(6) Uani 1 1 d . . .
H22A H 0.5100 0.8498 0.5076 0.046 Uiso 1 1 calc R . .
H22B H 0.5716 0.8633 0.5187 0.046 Uiso 1 1 calc R . .
H22C H 0.5272 0.8999 0.5492 0.046 Uiso 1 1 calc R . .
C23 C 0.49046(10) 0.6386(3) 0.54043(7) 0.0273(6) Uani 1 1 d . . .
H23 H 0.4589 0.6765 0.5309 0.033 Uiso 1 1 calc R . .
C24 C 0.48939(10) 0.5138(3) 0.55095(7) 0.0277(6) Uani 1 1 d . . .
C25 C 0.43885(11) 0.4384(3) 0.54763(8) 0.0369(7) Uani 1 1 d . . .
H25C H 0.4129 0.4696 0.5661 0.055 Uiso 1 1 calc R . .
H25B H 0.4466 0.3503 0.5531 0.055 Uiso 1 1 calc R . .
H25A H 0.4242 0.4463 0.5216 0.055 Uiso 1 1 calc R . .
C26 C 0.53658(10) 0.4593(3) 0.56378(7) 0.0244(6) Uani 1 1 d . . .
H26 H 0.5369 0.3727 0.5698 0.029 Uiso 1 1 calc R . .
C27 C 0.58326(10) 0.5276(2) 0.56801(7) 0.0210(5) Uani 1 1 d . . .
C28 C 0.63380(10) 0.4595(2) 0.57938(7) 0.0267(6) Uani 1 1 d . . .
H28B H 0.6250 0.3876 0.5956 0.040 Uiso 1 1 calc R . .
H28C H 0.6572 0.5164 0.5937 0.040 Uiso 1 1 calc R . .
H28A H 0.6519 0.4305 0.5563 0.040 Uiso 1 1 calc R . .
C29 C 0.57815(9) 0.7995(2) 0.69646(6) 0.0156(5) Uani 1 1 d . . .
C30 C 0.58000(9) 0.9320(2) 0.71282(6) 0.0165(5) Uani 1 1 d . . .
C31 C 0.61240(9) 1.0124(2) 0.69289(7) 0.0187(5) Uani 1 1 d . . .
C32 C 0.62600(10) 1.1381(2) 0.70010(7) 0.0246(6) Uani 1 1 d . . .
H32 H 0.6138 1.1892 0.7205 0.030 Uiso 1 1 calc R . .
C33 C 0.66024(11) 1.1714(2) 0.67173(8) 0.0277(6) Uani 1 1 d . . .
H33 H 0.6764 1.2509 0.6686 0.033 Uiso 1 1 calc R . .
C34 C 0.66724(9) 1.0644(2) 0.64762(7) 0.0180(5) Uani 1 1 d . . .
C35 C 0.70307(9) 1.0705(2) 0.61420(7) 0.0183(5) Uani 1 1 d . . .
C36 C 0.68262(10) 1.0852(2) 0.57706(7) 0.0219(5) Uani 1 1 d . . .
C37 C 0.71806(11) 1.1033(2) 0.54713(7) 0.0265(6) Uani 1 1 d . . .
H37 H 0.7045 1.1131 0.5217 0.032 Uiso 1 1 calc R . .
C38 C 0.77249(11) 1.1075(2) 0.55330(8) 0.0276(6) Uani 1 1 d . . .
C39 C 0.79150(10) 1.0951(2) 0.59048(8) 0.0270(6) Uani 1 1 d . . .
H39 H 0.8288 1.0988 0.5950 0.032 Uiso 1 1 calc R . .
C40 C 0.75803(10) 1.0776(2) 0.62126(7) 0.0214(5) Uani 1 1 d . . .
C41 C 0.62387(11) 1.0841(3) 0.56950(8) 0.0312(6) Uani 1 1 d . . .
H41A H 0.6169 1.1045 0.5425 0.047 Uiso 1 1 calc R . .
H41C H 0.6066 1.1461 0.5859 0.047 Uiso 1 1 calc R . .
H41B H 0.6097 1.0009 0.5751 0.047 Uiso 1 1 calc R . .
C42 C 0.81010(13) 1.1262(3) 0.52026(9) 0.0440(8) Uani 1 1 d . . .
H42B H 0.8265 1.0460 0.5136 0.066 Uiso 1 1 calc R . .
H42C H 0.8379 1.1859 0.5278 0.066 Uiso 1 1 calc R . .
H42A H 0.7904 1.1587 0.4980 0.066 Uiso 1 1 calc R . .
C43 C 0.78024(11) 1.0693(3) 0.66146(8) 0.0303(6) Uani 1 1 d . . .
H43C H 0.7761 1.1501 0.6743 0.045 Uiso 1 1 calc R . .
H43B H 0.8180 1.0476 0.6605 0.045 Uiso 1 1 calc R . .
H43A H 0.7611 1.0048 0.6757 0.045 Uiso 1 1 calc R . .
C44 C 0.59914(9) 0.6206(2) 0.65313(6) 0.0173(5) Uani 1 1 d . . .
C45 C 0.56056(9) 0.8281(2) 0.62928(7) 0.0182(5) Uani 1 1 d . . .
Li1 Li 0.5000 0.8130(6) 0.7500 0.0242(13) Uani 1 2 d S . .
Li2 Li 0.5000 1.0852(5) 0.7500 0.0250(13) Uani 1 2 d S . .
C60 C 0.33081(13) 0.1059(3) 0.11179(9) 0.0432(8) Uani 1 1 d . . .
H60 H 0.3261 0.1460 0.1358 0.052 Uiso 1 1 calc R . .
C61 C 0.38079(12) 0.0899(3) 0.09753(10) 0.0469(8) Uani 1 1 d . . .
H61 H 0.4108 0.1195 0.1116 0.056 Uiso 1 1 calc R . .
C62 C 0.38771(14) 0.0309(3) 0.06274(10) 0.0485(8) Uani 1 1 d . . .
H62 H 0.4224 0.0191 0.0528 0.058 Uiso 1 1 calc R . .
C63 C 0.34383(15) -0.0108(3) 0.04246(9) 0.0457(8) Uani 1 1 d . . .
H63 H 0.3482 -0.0513 0.0184 0.055 Uiso 1 1 calc R . .
C64 C 0.29393(14) 0.0061(3) 0.05692(9) 0.0455(8) Uani 1 1 d . . .
H64 H 0.2637 -0.0226 0.0429 0.055 Uiso 1 1 calc R . .
C65 C 0.28752(13) 0.0641(3) 0.09142(9) 0.0428(8) Uani 1 1 d . . .
H65 H 0.2528 0.0755 0.1014 0.051 Uiso 1 1 calc R . .

loop_
_atom_site_aniso_label
_atom_site_aniso_U_11
_atom_site_aniso_U_22
_atom_site_aniso_U_33
_atom_site_aniso_U_23
_atom_site_aniso_U_13
_atom_site_aniso_U_12
Fe1 0.01338(16) 0.01211(17) 0.01686(17) -0.00115(13) 0.00007(12) -0.00071(13)
O1 0.0285(9) 0.0165(9) 0.0246(9) -0.0026(7) 0.0027(7) -0.0049(7)
O2 0.0206(9) 0.0342(11) 0.0284(10) 0.0003(8) -0.0026(7) 0.0057(8)
O3 0.0169(8) 0.0162(8) 0.0191(8) -0.0003(7) 0.0020(6) -0.0021(7)
O4 0.0208(8) 0.0164(9) 0.0241(9) -0.0032(7) 0.0066(7) -0.0001(7)
O5 0.0366(11) 0.0269(11) 0.0511(13) -0.0177(10) 0.0008(10) 0.0060(9)
N1 0.0157(9) 0.0108(10) 0.0214(10) -0.0024(8) -0.0004(8) -0.0010(7)
N2 0.0164(9) 0.0138(10) 0.0174(10) -0.0016(7) 0.0016(8) -0.0001(7)
N3 0.0157(9) 0.0125(10) 0.0194(10) -0.0007(8) -0.0006(8) -0.0004(8)
C1 0.0173(12) 0.0305(15) 0.0276(13) -0.0017(11) 0.0027(10) -0.0037(11)
C1A 0.0477(18) 0.0304(18) 0.0442(18) -0.0069(15) 0.0046(16) 0.0049(15)
C2A 0.0492(16) 0.0319(16) 0.0459(15) -0.0084(13) 0.0053(13) 0.0040(13)
C3A 0.0488(14) 0.0297(14) 0.0452(13) -0.0076(12) 0.0087(12) 0.0041(12)
C4A 0.0483(11) 0.0275(11) 0.0460(11) -0.0076(10) 0.0115(10) 0.0028(10)
C1B 0.0483(18) 0.0315(18) 0.0455(18) -0.0088(15) 0.0029(16) 0.0055(15)
C2B 0.0497(16) 0.0307(16) 0.0451(15) -0.0072(13) 0.0059(13) 0.0029(13)
C3B 0.0491(14) 0.0291(14) 0.0452(14) -0.0077(12) 0.0082(12) 0.0031(12)
C4B 0.0483(11) 0.0275(11) 0.0460(11) -0.0076(10) 0.0115(10) 0.0028(10)
C2 0.0160(11) 0.0151(12) 0.0251(12) -0.0042(10) 0.0005(9) -0.0005(9)
C3 0.0153(11) 0.0152(12) 0.0233(12) -0.0013(9) 0.0009(9) -0.0016(9)
C4 0.0154(11) 0.0220(13) 0.0294(13) -0.0021(11) -0.0036(10) -0.0007(10)
C5 0.0186(11) 0.0174(12) 0.0259(13) 0.0006(10) -0.0053(10) 0.0024(10)
C6 0.0185(11) 0.0118(11) 0.0228(12) -0.0019(9) -0.0031(9) -0.0017(9)
C7 0.0156(11) 0.0170(12) 0.0157(11) -0.0031(9) -0.0046(9) 0.0039(9)
C8 0.0199(12) 0.0170(12) 0.0191(12) -0.0005(9) -0.0054(9) 0.0013(10)
C9 0.0305(14) 0.0151(12) 0.0257(13) 0.0001(10) 0.0007(11) -0.0007(10)
C10 0.0222(12) 0.0214(13) 0.0215(12) 0.0035(10) -0.0051(10) -0.0009(10)
C11 0.0177(12) 0.0294(14) 0.0198(12) 0.0001(10) -0.0038(10) 0.0022(10)
C12 0.0251(14) 0.0438(18) 0.0252(14) 0.0012(12) 0.0022(11) 0.0044(12)
C13 0.0205(12) 0.0270(14) 0.0198(12) -0.0067(10) -0.0035(10) 0.0067(10)
C14 0.0183(11) 0.0192(12) 0.0211(12) -0.0029(10) -0.0066(9) 0.0039(10)
C15 0.0248(13) 0.0197(13) 0.0328(14) -0.0087(11) -0.0047(11) 0.0016(11)
C16 0.0173(11) 0.0152(12) 0.0221(12) -0.0034(10) 0.0026(9) 0.0001(10)
C17 0.0225(12) 0.0216(13) 0.0215(12) 0.0008(10) 0.0057(10) -0.0011(10)
C18 0.0276(13) 0.0239(14) 0.0166(11) 0.0001(10) 0.0015(10) -0.0004(11)
C19 0.0183(11) 0.0156(12) 0.0218(12) -0.0006(10) -0.0004(9) 0.0006(10)
C20 0.0207(12) 0.0250(14) 0.0127(11) -0.0049(10) 0.0013(9) -0.0018(10)
C21 0.0231(12) 0.0300(14) 0.0161(11) -0.0016(10) -0.0003(9) -0.0003(11)
C22 0.0275(14) 0.0347(16) 0.0294(14) 0.0049(12) -0.0069(11) 0.0038(12)
C23 0.0213(13) 0.0408(17) 0.0196(13) -0.0044(11) -0.0040(10) -0.0001(12)
C24 0.0261(13) 0.0381(16) 0.0189(13) -0.0063(11) 0.0003(10) -0.0096(12)
C25 0.0293(15) 0.0466(19) 0.0350(16) -0.0086(14) 0.0014(12) -0.0147(14)
C26 0.0301(14) 0.0242(14) 0.0188(12) -0.0031(10) 0.0017(10) -0.0072(11)
C27 0.0226(12) 0.0244(13) 0.0162(11) -0.0060(10) 0.0022(9) -0.0002(10)
C28 0.0295(14) 0.0225(14) 0.0281(14) -0.0018(11) 0.0034(11) 0.0006(11)
C29 0.0142(11) 0.0151(12) 0.0174(11) -0.0020(9) -0.0034(9) 0.0023(9)
C30 0.0170(11) 0.0144(11) 0.0180(11) -0.0032(9) 0.0008(9) 0.0031(9)
C31 0.0202(12) 0.0128(12) 0.0230(12) -0.0023(9) 0.0040(10) 0.0012(9)
C32 0.0319(14) 0.0145(12) 0.0276(13) -0.0063(10) 0.0107(11) -0.0015(11)
C33 0.0346(15) 0.0150(13) 0.0336(15) -0.0032(11) 0.0076(12) -0.0070(11)
C34 0.0186(11) 0.0138(12) 0.0217(12) -0.0008(9) 0.0012(9) -0.0029(9)
C35 0.0226(12) 0.0109(11) 0.0216(12) -0.0014(9) 0.0036(10) -0.0030(9)
C36 0.0305(13) 0.0114(12) 0.0238(13) 0.0004(10) -0.0011(10) -0.0010(10)
C37 0.0433(16) 0.0193(13) 0.0170(12) 0.0007(10) 0.0020(11) 0.0013(12)
C38 0.0359(15) 0.0191(13) 0.0279(14) 0.0007(11) 0.0133(12) 0.0016(11)
C39 0.0234(13) 0.0213(14) 0.0365(15) -0.0004(11) 0.0073(11) -0.0048(11)
C40 0.0250(13) 0.0149(12) 0.0242(13) -0.0008(10) 0.0028(10) -0.0067(10)
C41 0.0320(15) 0.0286(15) 0.0329(15) 0.0030(12) -0.0058(12) -0.0019(12)
C42 0.050(2) 0.0432(19) 0.0390(17) 0.0117(15) 0.0220(15) 0.0052(15)
C43 0.0287(14) 0.0305(15) 0.0316(15) -0.0035(12) -0.0043(12) -0.0059(12)
C44 0.0144(11) 0.0201(13) 0.0175(12) -0.0020(10) 0.0010(9) 0.0021(10)
C45 0.0194(12) 0.0172(12) 0.0181(12) -0.0022(9) 0.0021(9) -0.0030(10)
Li1 0.026(3) 0.023(3) 0.024(3) 0.000 0.008(2) 0.000
Li2 0.028(3) 0.015(3) 0.033(3) 0.000 0.013(3) 0.000
C60 0.0431(18) 0.045(2) 0.0407(18) -0.0150(15) -0.0121(14) 0.0108(15)
C61 0.0326(17) 0.053(2) 0.055(2) -0.0133(17) -0.0137(15) -0.0008(15)
C62 0.048(2) 0.049(2) 0.048(2) 0.0010(17) 0.0066(16) 0.0060(16)
C63 0.076(3) 0.0309(17) 0.0299(16) 0.0000(13) -0.0058(16) -0.0018(17)
C64 0.057(2) 0.0332(18) 0.0460(19) 0.0061(15) -0.0202(16) -0.0158(16)
C65 0.0362(17) 0.045(2) 0.0467(19) 0.0049(15) -0.0086(14) -0.0022(15)

loop_
_atom_type_symbol
_atom_type_description
_atom_type_scat_dispersion_real
_atom_type_scat_dispersion_imag
_atom_type_scat_source
C C 0.0033 0.0016 'International Tables Vol C Tables 4.2.6.8 and 6.1.1.4'
H H 0.0000 0.0000 'International Tables Vol C Tables 4.2.6.8 and 6.1.1.4'
Li Li -0.0003 0.0001 'International Tables Vol C Tables 4.2.6.8 and 6.1.1.4'
N N 0.0061 0.0033 'International Tables Vol C Tables 4.2.6.8 and 6.1.1.4'
O O 0.0106 0.0060 'International Tables Vol C Tables 4.2.6.8 and 6.1.1.4'
Fe Fe 0.3463 0.8444 'International Tables Vol C Tables 4.2.6.8 and 6.1.1.4'

loop_
_geom_angle_atom_site_label_1
_geom_angle_atom_site_label_2
_geom_angle_atom_site_label_3
_geom_angle
_geom_angle_site_symmetry_1
_geom_angle_site_symmetry_3
C45 Fe1 C44 92.49(11) . .
C45 Fe1 C29 80.10(10) . .
C44 Fe1 C29 84.22(10) . .
C45 Fe1 N1 173.44(9) . .
C44 Fe1 N1 93.85(9) . .
C29 Fe1 N1 98.87(8) . .
C45 Fe1 N2 92.99(9) . .
C44 Fe1 N2 93.29(9) . .
C29 Fe1 N2 172.52(8) . .
N1 Fe1 N2 88.31(8) . .
C45 Fe1 N3 87.22(9) . .
C44 Fe1 N3 166.67(9) . .
C29 Fe1 N3 82.61(9) . .
N1 Fe1 N3 86.22(7) . .
N2 Fe1 N3 100.03(7) . .
C29 O3 Li1 113.9(2) . .
C30 O4 Li2 131.41(17) . .
C30 O4 Li1 108.59(17) . .
Li2 O4 Li1 94.86(18) . .
C1B O5 C4A 109.7(5) . .
C1B O5 C1A 12.9(7) . .
C4A O5 C1A 108.1(4) . .
C1B O5 Li2 117.6(5) . .
C4A O5 Li2 129.3(2) . .
C1A O5 Li2 113.8(4) . .
C6 N1 C3 105.99(18) . .
C6 N1 Fe1 129.62(16) . .
C3 N1 Fe1 123.93(15) . .
C19 N2 C16 106.10(19) . .
C19 N2 Fe1 128.41(16) . .
C16 N2 Fe1 124.98(15) . .
C34 N3 C31 105.26(19) . .
C34 N3 Fe1 143.72(16) . .
C31 N3 Fe1 110.97(15) . .
C2A C1A O5 96.5(6) . .
C1A C2A C3A 101.5(7) . .
C4A C3A C2A 99.4(5) . .
C3A C4A O5 105.9(3) . .
O5 C1B C2B 109.3(7) . .
C3B C2B C1B 89.4(6) . .
C16 C2 C3 125.2(2) . .
C16 C2 C1 117.8(2) . .
C3 C2 C1 116.6(2) . .
N1 C3 C2 127.0(2) . .
N1 C3 C4 108.6(2) . .
C2 C3 C4 124.3(2) . .
C5 C4 C3 107.5(2) . .
C4 C5 C6 106.8(2) . .
N1 C6 C5 111.1(2) . .
N1 C6 C7 125.3(2) . .
C5 C6 C7 123.6(2) . .
C8 C7 C14 119.8(2) . .
C8 C7 C6 119.9(2) . .
C14 C7 C6 120.0(2) . .
C10 C8 C7 119.0(2) . .
C10 C8 C9 119.2(2) . .
C7 C8 C9 121.6(2) . .
C8 C10 C11 122.4(2) . .
C13 C11 C10 117.5(2) . .
C13 C11 C12 121.0(2) . .
C10 C11 C12 121.3(2) . .
C11 C13 C14 122.2(2) . .
C13 C14 C7 118.9(2) . .
C13 C14 C15 119.4(2) . .
C7 C14 C15 121.6(2) . .
N2 C16 C2 122.7(2) . .
N2 C16 C17 109.2(2) . .
C2 C16 C17 126.7(2) . .
C18 C17 C16 106.8(2) . .
C17 C18 C19 106.9(2) . .
N2 C19 C18 110.8(2) . .
N2 C19 C20 123.7(2) . .
C18 C19 C20 123.9(2) . .
C21 C20 C27 119.0(2) . .
C21 C20 C19 123.9(2) . .
C27 C20 C19 116.7(2) . .
C23 C21 C20 119.5(2) . .
C23 C21 C22 119.1(2) . .
C20 C21 C22 121.3(2) . .
C24 C23 C21 121.8(2) . .
C23 C24 C26 118.0(2) . .
C23 C24 C25 120.9(3) . .
C26 C24 C25 121.1(3) . .
C27 C26 C24 122.1(3) . .
C26 C27 C20 119.2(2) . .
C26 C27 C28 118.8(2) . .
C20 C27 C28 121.9(2) . .
O3 C29 C30 115.1(2) . .
O3 C29 Fe1 129.96(17) . .
C30 C29 Fe1 113.66(16) . .
O4 C30 C31 127.5(2) . .
O4 C30 C29 118.5(2) . .
C31 C30 C29 114.0(2) . .
C30 C31 N3 118.7(2) . .
C30 C31 C32 130.5(2) . .
N3 C31 C32 110.7(2) . .
C33 C32 C31 105.9(2) . .
C32 C33 C34 107.4(2) . .
N3 C34 C33 110.7(2) . .
N3 C34 C35 128.9(2) . .
C33 C34 C35 120.4(2) . .
C36 C35 C40 120.6(2) . .
C36 C35 C34 120.8(2) . .
C40 C35 C34 118.1(2) . .
C37 C36 C35 118.5(2) . .
C37 C36 C41 120.5(2) . .
C35 C36 C41 121.0(2) . .
C38 C37 C36 121.9(2) . .
C39 C38 C37 118.3(2) . .
C39 C38 C42 120.8(3) . .
C37 C38 C42 120.8(3) . .
C38 C39 C40 122.1(2) . .
C39 C40 C35 118.5(2) . .
C39 C40 C43 120.4(2) . .
C35 C40 C43 121.0(2) . .
O1 C44 Fe1 174.1(2) . .
O2 C45 Fe1 172.6(2) . .
O3 Li1 O3 127.6(3) 2_656 .
O3 Li1 O4 82.82(8) 2_656 2_656
O3 Li1 O4 142.36(18) . 2_656
O3 Li1 O4 142.36(18) 2_656 .
O3 Li1 O4 82.81(8) . .
O4 Li1 O4 81.8(2) 2_656 .
O3 Li1 C30 57.01(8) 2_656 2_656
O3 Li1 C30 163.22(7) . 2_656
O4 Li1 C30 26.15(7) 2_656 2_656
O4 Li1 C30 101.0(2) . 2_656
O3 Li1 C29 24.44(7) 2_656 2_656
O3 Li1 C29 149.8(3) . 2_656
O4 Li1 C29 58.46(7) 2_656 2_656
O4 Li1 C29 127.1(2) . 2_656
C30 Li1 C29 32.57(7) 2_656 2_656
O5 Li2 O5 115.9(3) . 2_656
O5 Li2 O4 116.70(10) . 2_656
O5 Li2 O4 108.15(9) 2_656 2_656
O5 Li2 O4 108.15(9) . .
O5 Li2 O4 116.69(10) 2_656 .
O4 Li2 O4 88.5(3) 2_656 .
C61 C60 C65 120.1(3) . .
C60 C61 C62 120.1(3) . .
C63 C62 C61 119.4(3) . .
C64 C63 C62 120.1(3) . .
C65 C64 C63 120.1(3) . .
C64 C65 C60 120.3(3) . .

loop_
_geom_bond_atom_site_label_1
_geom_bond_atom_site_label_2
_geom_bond_distance
_geom_bond_site_symmetry_2
Fe1 C45 1.770(2) .
Fe1 C44 1.771(3) .
Fe1 C29 1.948(2) .
Fe1 N1 2.0267(19) .
Fe1 N2 2.0823(19) .
Fe1 N3 2.1065(19) .
O1 C44 1.144(3) .
O2 C45 1.150(3) .
O3 C29 1.235(3) .
O3 Li1 1.982(3) .
O4 C30 1.265(3) .
O4 Li2 1.914(5) .
O4 Li1 2.039(5) .
O5 C1B 1.361(10) .
O5 C4A 1.433(3) .
O5 C1A 1.572(10) .
O5 Li2 1.913(4) .
N1 C6 1.353(3) .
N1 C3 1.404(3) .
N2 C19 1.352(3) .
N2 C16 1.391(3) .
N3 C34 1.339(3) .
N3 C31 1.402(3) .
C1 C2 1.510(3) .
C1A C2A 1.484(13) .
C2A C3A 1.533(10) .
C3A C4A 1.398(7) .
C1B C2B 1.663(13) .
C2B C3B 1.554(10) .
C2 C16 1.396(3) .
C2 C3 1.411(3) .
C3 C4 1.422(3) .
C4 C5 1.366(4) .
C5 C6 1.413(3) .
C6 C7 1.477(3) .
C7 C8 1.404(3) .
C7 C14 1.404(3) .
C8 C10 1.388(3) .
C8 C9 1.509(3) .
C10 C11 1.391(4) .
C11 C13 1.388(4) .
C11 C12 1.498(4) .
C13 C14 1.396(3) .
C14 C15 1.509(3) .
C16 C17 1.419(3) .
C17 C18 1.372(3) .
C18 C19 1.410(3) .
C19 C20 1.495(3) .
C20 C21 1.407(3) .
C20 C27 1.411(4) .
C21 C23 1.393(4) .
C21 C22 1.510(4) .
C23 C24 1.385(4) .
C24 C26 1.392(4) .
C24 C25 1.510(4) .
C26 C27 1.390(3) .
C27 C28 1.515(3) .
C29 C30 1.528(3) .
C30 C31 1.378(3) .
C31 C32 1.410(3) .
C32 C33 1.365(4) .
C33 C34 1.431(3) .
C34 C35 1.481(3) .
C35 C36 1.396(3) .
C35 C40 1.404(3) .
C36 C37 1.392(4) .
C36 C41 1.499(4) .
C37 C38 1.385(4) .
C38 C39 1.382(4) .
C38 C42 1.510(4) .
C39 C40 1.383(4) .
C40 C43 1.505(3) .
Li1 O3 1.982(3) 2_656
Li1 O4 2.039(5) 2_656
Li1 C30 2.721(4) 2_656
Li1 C29 2.728(2) 2_656
Li2 O5 1.913(4) 2_656
Li2 O4 1.914(5) 2_656
C60 C61 1.368(4) .
C60 C65 1.369(4) .
C61 C62 1.379(5) .
C62 C63 1.379(5) .
C63 C64 1.370(5) .
C64 C65 1.363(5) .
